data_4023956
loop_
_publ_author_name
'Weibing Lu'
'Sujata Sengupta'
'Jeffrey L. Petersen'
'Novruz G. Akhmedov'
'Xiaodong Shi'

_publ_section_title
;
 Mitsunobu Coupling of Nucleobases and Alcohols: An Efficient,
 Practical Synthesis for Novel Nonsugar Carbon Nucleosides
;
_journal_name_full 'Journal of Organic Chemistry'
_journal_page_first 5012
_journal_page_last 5015
_journal_paper_doi 10.1021/jo070515+
_journal_volume 72
_journal_year 2007
_chemical_formula_sum 'C14 H11 Cl N4'
_chemical_formula_weight 270.72
_chemical_name_systematic
; 
 ? 
;
_space_group_IT_number 61
_symmetry_cell_setting orthorhombic
_symmetry_space_group_name_Hall '-P 2ac 2ab'
_symmetry_space_group_name_H-M 'P b c a'
_atom_sites_solution_hydrogens geom
_atom_sites_solution_primary direct
_atom_sites_solution_secondary difmap
_audit_creation_method SHELXL-97
_cell_angle_alpha 90.00
_cell_angle_beta 90.00
_cell_angle_gamma 90.00
_cell_formula_units_Z 8
_cell_length_a 13.9531(11)
_cell_length_b 11.9950(9)
_cell_length_c 14.7956(12)
_cell_measurement_reflns_used 8313
_cell_measurement_temperature 293(2)
_cell_measurement_theta_max 27.53
_cell_measurement_theta_min 2.62
_cell_volume 2476.3(3)
_computing_structure_refinement 'SHELXL-97 (Sheldrick, 1997)'
_computing_structure_solution 'SHELXS-97 (Sheldrick, 1990)'
_diffrn_ambient_temperature 293(2)
_diffrn_measured_fraction_theta_full 0.998
_diffrn_measured_fraction_theta_max 0.998
_diffrn_radiation_monochromator graphite
_diffrn_radiation_source 'fine-focus sealed tube'
_diffrn_radiation_type MoK\a
_diffrn_radiation_wavelength 0.71073
_diffrn_reflns_av_R_equivalents 0.0505
_diffrn_reflns_av_sigmaI/netI 0.0488
_diffrn_reflns_limit_h_max 18
_diffrn_reflns_limit_h_min -17
_diffrn_reflns_limit_k_max 15
_diffrn_reflns_limit_k_min -15
_diffrn_reflns_limit_l_max 17
_diffrn_reflns_limit_l_min -19
_diffrn_reflns_number 15953
_diffrn_reflns_theta_full 27.52
_diffrn_reflns_theta_max 27.52
_diffrn_reflns_theta_min 2.63
_diffrn_standards_decay_% 0
_exptl_absorpt_coefficient_mu 0.299
_exptl_absorpt_correction_type semi-empirical
_exptl_absorpt_process_details SADABS
_exptl_crystal_colour colorless
_exptl_crystal_density_diffrn 1.452
_exptl_crystal_density_method 'not measured'
_exptl_crystal_F_000 1120
_exptl_crystal_size_max 0.38
_exptl_crystal_size_mid 0.36
_exptl_crystal_size_min 0.12
_refine_diff_density_max 0.259
_refine_diff_density_min -0.313
_refine_diff_density_rms 0.048
_refine_ls_extinction_coef 0.0015(4)
_refine_ls_extinction_expression Fc^*^=kFc[1+0.001xFc^2^\l^3^/sin(2\q)]^-1/4^
_refine_ls_extinction_method SHELXL
_refine_ls_goodness_of_fit_ref 1.030
_refine_ls_hydrogen_treatment riding
_refine_ls_matrix_type full
_refine_ls_number_parameters 173
_refine_ls_number_reflns 2844
_refine_ls_number_restraints 0
_refine_ls_restrained_S_all 1.030
_refine_ls_R_factor_all 0.0563
_refine_ls_R_factor_gt 0.0405
_refine_ls_shift/su_max 0.000
_refine_ls_shift/su_mean 0.000
_refine_ls_structure_factor_coef Fsqd
_refine_ls_weighting_details 'calc w=1/[\s^2^(Fo^2^)+(0.0559P)^2^+0.5739P] where P=(Fo^2^+2Fc^2^)/3'
_refine_ls_weighting_scheme calc
_refine_ls_wR_factor_gt 0.1065
_refine_ls_wR_factor_ref 0.1191
_reflns_number_gt 2174
_reflns_number_total 2844
_reflns_threshold_expression >2sigma(I)
_cod_data_source_file jo070515+si20070312_112607.cif
_cod_data_source_block ms10ccd
_cod_database_code 4023956

loop_
_symmetry_equiv_pos_as_xyz
'x, y, z'
'-x+1/2, -y, z+1/2'
'-x, y+1/2, -z+1/2'
'x+1/2, -y+1/2, -z'
'-x, -y, -z'
'x-1/2, y, -z-1/2'
'x, -y-1/2, z-1/2'
'-x-1/2, y-1/2, z'

loop_
_atom_site_label
_atom_site_type_symbol
_atom_site_fract_x
_atom_site_fract_y
_atom_site_fract_z
_atom_site_U_iso_or_equiv
_atom_site_adp_type
_atom_site_occupancy
_atom_site_symmetry_multiplicity
_atom_site_calc_flag
_atom_site_refinement_flags
_atom_site_disorder_assembly
_atom_site_disorder_group
Cl1 Cl 0.10478(4) 0.03633(4) 0.07672(3) 0.05984(18) Uani 1 1 d . . .
N1 N 0.10931(12) 0.22726(13) -0.00900(10) 0.0547(4) Uani 1 1 d . . .
N2 N 0.13599(12) 0.40884(12) 0.05564(10) 0.0502(4) Uani 1 1 d . . .
N3 N 0.13690(10) 0.21418(11) 0.23910(9) 0.0415(3) Uani 1 1 d . . .
N4 N 0.15285(9) 0.40082(10) 0.21987(9) 0.0386(3) Uani 1 1 d . . .
C1 C 0.11492(12) 0.17952(14) 0.07125(11) 0.0425(4) Uani 1 1 d . . .
C2 C 0.11951(16) 0.33838(16) -0.01200(12) 0.0585(5) Uani 1 1 d . . .
H2 H 0.1144 0.3705 -0.0690 0.070 Uiso 1 1 calc R . .
C3 C 0.13939(11) 0.35659(13) 0.13545(10) 0.0382(3) Uani 1 1 d . . .
C4 C 0.12924(10) 0.24136(13) 0.14885(11) 0.0375(3) Uani 1 1 d . . .
C5 C 0.15112(12) 0.31117(13) 0.27769(11) 0.0424(4) Uani 1 1 d . . .
H5 H 0.1594 0.3188 0.3397 0.051 Uiso 1 1 calc R . .
C6 C 0.17538(12) 0.51636(12) 0.24462(11) 0.0396(3) Uani 1 1 d . . .
H6 H 0.2435 0.5295 0.2326 0.048 Uiso 1 1 calc R . .
C7 C 0.15625(13) 0.54026(13) 0.34493(12) 0.0460(4) Uani 1 1 d . . .
H7A H 0.1007 0.4996 0.3666 0.055 Uiso 1 1 calc R . .
H7B H 0.2113 0.5214 0.3819 0.055 Uiso 1 1 calc R . .
C8 C 0.13827(12) 0.66374(13) 0.34472(12) 0.0441(4) Uani 1 1 d . . .
C9 C 0.14076(14) 0.73853(16) 0.41697(15) 0.0577(5) Uani 1 1 d . . .
H9 H 0.1546 0.7139 0.4751 0.069 Uiso 1 1 calc R . .
C10 C 0.12225(14) 0.85032(17) 0.40044(17) 0.0640(6) Uani 1 1 d . . .
H10 H 0.1235 0.9011 0.4479 0.077 Uiso 1 1 calc R . .
C11 C 0.10200(13) 0.88681(15) 0.31402(18) 0.0632(6) Uani 1 1 d . . .
H11 H 0.0907 0.9622 0.3038 0.076 Uiso 1 1 calc R . .
C12 C 0.09837(13) 0.81252(14) 0.24237(16) 0.0566(5) Uani 1 1 d . . .
H12 H 0.0839 0.8373 0.1844 0.068 Uiso 1 1 calc R . .
C13 C 0.11668(11) 0.70060(14) 0.25865(13) 0.0458(4) Uani 1 1 d . . .
C14 C 0.11662(13) 0.60476(13) 0.19295(12) 0.0490(4) Uani 1 1 d . . .
H14A H 0.1473 0.6250 0.1364 0.059 Uiso 1 1 calc R . .
H14B H 0.0520 0.5788 0.1808 0.059 Uiso 1 1 calc R . .

loop_
_atom_site_aniso_label
_atom_site_aniso_U_11
_atom_site_aniso_U_22
_atom_site_aniso_U_33
_atom_site_aniso_U_23
_atom_site_aniso_U_13
_atom_site_aniso_U_12
Cl1 0.0919(4) 0.0375(2) 0.0502(3) -0.00518(17) -0.0042(2) -0.0057(2)
N1 0.0823(11) 0.0475(8) 0.0344(8) -0.0017(6) 0.0018(7) -0.0023(7)
N2 0.0748(10) 0.0404(8) 0.0353(7) 0.0063(6) 0.0047(7) -0.0018(6)
N3 0.0546(8) 0.0353(7) 0.0346(7) 0.0034(5) -0.0043(6) 0.0022(5)
N4 0.0492(7) 0.0333(7) 0.0333(6) 0.0013(5) -0.0003(5) -0.0011(5)
C1 0.0514(9) 0.0383(8) 0.0378(9) -0.0023(6) 0.0026(6) -0.0008(6)
C2 0.0918(14) 0.0518(11) 0.0319(9) 0.0065(7) 0.0035(8) -0.0007(9)
C3 0.0457(8) 0.0350(8) 0.0339(8) 0.0010(6) 0.0014(6) 0.0006(6)
C4 0.0421(8) 0.0355(7) 0.0349(8) 0.0024(6) 0.0006(6) 0.0016(6)
C5 0.0559(9) 0.0380(8) 0.0331(8) 0.0030(6) -0.0054(7) 0.0012(6)
C6 0.0483(8) 0.0323(7) 0.0382(8) -0.0004(6) 0.0003(6) -0.0023(6)
C7 0.0610(10) 0.0366(8) 0.0403(9) -0.0026(6) 0.0009(7) 0.0001(7)
C8 0.0459(8) 0.0358(8) 0.0507(9) -0.0028(7) 0.0071(7) -0.0006(6)
C9 0.0663(11) 0.0502(10) 0.0566(11) -0.0122(9) 0.0112(9) -0.0036(8)
C10 0.0636(12) 0.0468(11) 0.0815(16) -0.0209(10) 0.0166(10) -0.0010(8)
C11 0.0539(10) 0.0352(9) 0.1006(18) -0.0058(10) 0.0103(10) 0.0033(7)
C12 0.0546(10) 0.0383(9) 0.0768(14) 0.0053(9) -0.0011(9) 0.0016(7)
C13 0.0422(8) 0.0356(8) 0.0596(11) 0.0010(7) 0.0009(7) -0.0018(6)
C14 0.0645(11) 0.0369(8) 0.0456(10) 0.0051(7) -0.0081(8) -0.0014(7)

loop_
_atom_type_symbol
_atom_type_description
_atom_type_scat_dispersion_real
_atom_type_scat_dispersion_imag
_atom_type_scat_source
C C 0.0033 0.0016 'International Tables Vol C Tables 4.2.6.8 and 6.1.1.4'
H H 0.0000 0.0000 'International Tables Vol C Tables 4.2.6.8 and 6.1.1.4'
N N 0.0061 0.0033 'International Tables Vol C Tables 4.2.6.8 and 6.1.1.4'
Cl Cl 0.1484 0.1585 'International Tables Vol C Tables 4.2.6.8 and 6.1.1.4'

loop_
_geom_angle_atom_site_label_1
_geom_angle_atom_site_label_2
_geom_angle_atom_site_label_3
_geom_angle
_geom_angle_site_symmetry_1
_geom_angle_site_symmetry_3
_geom_angle_publ_flag
C1 N1 C2 117.03(15) . . ?
C2 N2 C3 111.88(14) . . ?
C5 N3 C4 102.92(13) . . ?
C3 N4 C5 105.19(12) . . ?
C3 N4 C6 128.50(12) . . ?
C5 N4 C6 125.97(13) . . ?
N1 C1 C4 121.53(16) . . ?
N1 C1 Cl1 117.98(13) . . ?
C4 C1 Cl1 120.49(13) . . ?
N2 C2 N1 128.68(16) . . ?
N2 C3 N4 128.92(14) . . ?
N2 C3 C4 125.63(15) . . ?
N4 C3 C4 105.45(13) . . ?
N3 C4 C1 133.57(15) . . ?
N3 C4 C3 111.22(14) . . ?
C1 C4 C3 115.21(14) . . ?
N3 C5 N4 115.21(14) . . ?
N4 C6 C7 112.36(12) . . ?
N4 C6 C14 114.30(13) . . ?
C7 C6 C14 104.96(13) . . ?
C8 C7 C6 102.19(13) . . ?
C13 C8 C9 120.38(16) . . ?
C13 C8 C7 110.73(15) . . ?
C9 C8 C7 128.89(18) . . ?
C10 C9 C8 118.8(2) . . ?
C11 C10 C9 120.52(19) . . ?
C10 C11 C12 120.80(18) . . ?
C11 C12 C13 118.9(2) . . ?
C8 C13 C12 120.65(17) . . ?
C8 C13 C14 110.55(14) . . ?
C12 C13 C14 128.80(17) . . ?
C13 C14 C6 101.80(13) . . ?

loop_
_geom_bond_atom_site_label_1
_geom_bond_atom_site_label_2
_geom_bond_distance
_geom_bond_site_symmetry_2
_geom_bond_publ_flag
Cl1 C1 1.7253(17) . ?
N1 C1 1.320(2) . ?
N1 C2 1.341(2) . ?
N2 C2 1.330(2) . ?
N2 C3 1.3377(19) . ?
N3 C5 1.311(2) . ?
N3 C4 1.379(2) . ?
N4 C3 1.3700(19) . ?
N4 C5 1.3742(19) . ?
N4 C6 1.4675(18) . ?
C1 C4 1.382(2) . ?
C3 C4 1.403(2) . ?
C6 C7 1.535(2) . ?
C6 C14 1.543(2) . ?
C7 C8 1.502(2) . ?
C8 C13 1.381(3) . ?
C8 C9 1.396(2) . ?
C9 C10 1.387(3) . ?
C10 C11 1.381(3) . ?
C11 C12 1.386(3) . ?
C12 C13 1.388(2) . ?
C13 C14 1.506(2) . ?

loop_
_cod_related_entry_id
_cod_related_entry_database
_cod_related_entry_code
1 ChemSpider 20563045
